data_7159563
loop_
_publ_author_name
'Jantrapirom, Jantra'
'Yongpanich, Phornphan'
'Tummatorn, Jumreang'
'Chainok, Kittipong'
'Jiajaroen, Suwadee'
'Thongsornkleeb, Charnsak'
'Ruchirawat, Somsak'

_publ_section_title
;
 Selective electrophilic cyclization of
 <i>ortho</i>-carbonylarylacetylenols for the synthesis of
 cyclopenta[<i>a</i>]naphthalenol and 2-phenylnaphthalen-1-ol analogs.
;
_journal_issue 42
_journal_name_full 'Organic &amp; biomolecular chemistry'
_journal_page_first 8500
_journal_page_last 8515
_journal_paper_doi 10.1039/d3ob01344h
_journal_volume 21
_journal_year 2023
_chemical_formula_moiety 'C26 H24 O3'
_chemical_formula_sum 'C26 H24 O3'
_chemical_formula_weight 384.45
_space_group_crystal_system monoclinic
_space_group_IT_number 14
_space_group_name_Hall '-P 2ybc'
_space_group_name_H-M_alt 'P 1 21/c 1'
_atom_sites_solution_hydrogens geom
_audit_creation_date 2023-06-09
_audit_creation_method
;
Olex2 1.5-alpha
(compiled 2023.03.06 svn.rbb2c1857 for OlexSys, GUI svn.r6748)
;
_audit_update_record
;
2023-06-09 deposited with the CCDC.	2023-09-06 downloaded from the CCDC.
;
_cell_angle_alpha 90
_cell_angle_beta 108.7630(10)
_cell_angle_gamma 90
_cell_formula_units_Z 8
_cell_length_a 24.2499(8)
_cell_length_b 8.8129(3)
_cell_length_c 20.6678(6)
_cell_measurement_reflns_used 9835
_cell_measurement_temperature 296
_cell_measurement_theta_max 22.887
_cell_measurement_theta_min 2.535
_cell_volume 4182.2(2)
_computing_cell_refinement 'SAINT V8.40B (?, 2016)'
_computing_data_reduction 'SAINT V8.40B (?, 2016)'
_computing_molecular_graphics 'Olex2 1.5-alpha (Dolomanov et al., 2009)'
_computing_publication_material 'Olex2 1.5-alpha (Dolomanov et al., 2009)'
_computing_structure_refinement 'SHELXL 2018/3 (Sheldrick, 2015)'
_computing_structure_solution 'SHELXT 2018/2 (Sheldrick, 2018)'
_diffrn_ambient_temperature 296
_diffrn_detector 'Bruker PHOTON 200 area detector'
_diffrn_detector_area_resol_mean 7.39
_diffrn_detector_type 'PHOTON II area detector'
_diffrn_measured_fraction_theta_full 0.999
_diffrn_measured_fraction_theta_max 0.997
_diffrn_measurement_device 'four-circle KAPPA diffractometer'
_diffrn_measurement_device_type 'Bruker D8 QUEST CMOS PHOTON II'
_diffrn_measurement_method '\w and \f scans'
_diffrn_radiation_collimation '0.5 mm'
_diffrn_radiation_monochromator graphite
_diffrn_radiation_probe x-ray
_diffrn_radiation_type MoK\a
_diffrn_radiation_wavelength 0.71073
_diffrn_radiation_xray_symbol K-L~3~
_diffrn_reflns_av_R_equivalents 0.1021
_diffrn_reflns_av_unetI/netI 0.0363
_diffrn_reflns_Laue_measured_fraction_full 0.999
_diffrn_reflns_Laue_measured_fraction_max 0.997
_diffrn_reflns_limit_h_max 29
_diffrn_reflns_limit_h_min -30
_diffrn_reflns_limit_k_max 10
_diffrn_reflns_limit_k_min -10
_diffrn_reflns_limit_l_max 24
_diffrn_reflns_limit_l_min -25
_diffrn_reflns_number 140566
_diffrn_reflns_point_group_measured_fraction_full 0.999
_diffrn_reflns_point_group_measured_fraction_max 0.997
_diffrn_reflns_theta_full 25.242
_diffrn_reflns_theta_max 26.108
_diffrn_reflns_theta_min 2.475
_diffrn_source 'sealed x-ray tube'
_diffrn_source_current 30.0
_diffrn_source_power 1.5
_diffrn_source_target Mo
_diffrn_source_type Mo
_diffrn_source_voltage 50.0
_exptl_absorpt_coefficient_mu 0.079
_exptl_absorpt_correction_T_max 0.7453
_exptl_absorpt_correction_T_min 0.5948
_exptl_absorpt_correction_type multi-scan
_exptl_absorpt_process_details
;
SADABS-2016/2 (Bruker,2016/2) was used for absorption correction.
wR2(int) was 0.0921 before and 0.0830 after correction.
The Ratio of minimum to maximum transmission is 0.7981.
The \l/2 correction factor is Not present.
;
_exptl_crystal_colour 'light orange'
_exptl_crystal_colour_modifier light
_exptl_crystal_colour_primary orange
_exptl_crystal_density_diffrn 1.221
_exptl_crystal_description block
_exptl_crystal_F_000 1632
_exptl_crystal_size_max 0.13
_exptl_crystal_size_mid 0.12
_exptl_crystal_size_min 0.12
_refine_diff_density_max 0.239
_refine_diff_density_min -0.163
_refine_diff_density_rms 0.045
_refine_ls_extinction_coef 0.0050(5)
_refine_ls_extinction_expression Fc^*^=kFc[1+0.001xFc^2^\l^3^/sin(2\q)]^-1/4^
_refine_ls_extinction_method 'SHELXL-2018/3 (Sheldrick 2018)'
_refine_ls_goodness_of_fit_ref 1.054
_refine_ls_hydrogen_treatment constr
_refine_ls_matrix_type full
_refine_ls_number_parameters 672
_refine_ls_number_reflns 8279
_refine_ls_number_restraints 540
_refine_ls_restrained_S_all 1.038
_refine_ls_R_factor_all 0.0931
_refine_ls_R_factor_gt 0.0577
_refine_ls_shift/su_max 0.002
_refine_ls_shift/su_mean 0.000
_refine_ls_structure_factor_coef Fsqd
_refine_ls_weighting_details 'w=1/[\s^2^(Fo^2^)+(0.0562P)^2^+1.5661P] where P=(Fo^2^+2Fc^2^)/3'
_refine_ls_weighting_scheme calc
_refine_ls_wR_factor_gt 0.1306
_refine_ls_wR_factor_ref 0.1503
_reflns_Friedel_coverage 0.000
_reflns_number_gt 5576
_reflns_number_total 8279
_reflns_threshold_expression 'I > 2\s(I)'
_cod_data_source_file d3ob01344h2.cif
_cod_data_source_block 4aa
_cod_depositor_comments 'Adding full bibliography for 7159563--7159565.cif.'
_cod_database_code 7159563
_shelx_shelxl_version_number 2018/3
_shelx_space_group_comment
;
The symmetry employed for this shelxl refinement is uniquely defined
by the following loop, which should always be used as a source of
symmetry information in preference to the above space-group names.
They are only intended as comments.
;
_shelx_estimated_absorpt_t_max 0.991
_shelx_estimated_absorpt_t_min 0.990
_olex2_refinement_description
;
1. Fixed Uiso
 At 1.2 times of:
  All C(H) groups, All C(H,H) groups, All C(H,H,H,H) groups
 At 1.5 times of:
  All C(H,H,H) groups, All O(H) groups
2. Restrained distances
 O3A-C13A \\sim O1-C2
 with sigma of 0.02
 C11A-C12A \\sim C11A-C1
 with sigma of 0.02
 C12A-C13A \\sim C1-C2
 with sigma of 0.02
 C13A-C14A \\sim C2-C3
 with sigma of 0.02
 C14A-C15A \\sim C3-C4
 with sigma of 0.02
 C14A-C19A \\sim C3-C8
 with sigma of 0.02
 C15A-C16A \\sim C4-C5
 with sigma of 0.02
 C16A-C17A \\sim C5-C6
 with sigma of 0.02
 C17A-C18A \\sim C6-C7
 with sigma of 0.02
 C18A-C19A \\sim C7-C8
 with sigma of 0.02
 O3A-C12A \\sim O1-C1
 with sigma of 0.04
 O3A-C14A \\sim O1-C3
 with sigma of 0.04
 C11A-C13A \\sim C11A-C2
 with sigma of 0.04
 C12A-C14A \\sim C1-C3
 with sigma of 0.04
 C13A-C15A \\sim C2-C4
 with sigma of 0.04
 C13A-C19A \\sim C2-C8
 with sigma of 0.04
 C14A-C16A \\sim C3-C5
 with sigma of 0.04
 C14A-C18A \\sim C3-C7
 with sigma of 0.04
 C15A-C17A \\sim C4-C6
 with sigma of 0.04
 C15A-C19A \\sim C4-C8
 with sigma of 0.04
 C16A-C18A \\sim C5-C7
 with sigma of 0.04
 C17A-C19A \\sim C6-C8
 with sigma of 0.04
 O3B-C13B \\sim O3C-C13C
 with sigma of 0.02
 C11B-C12B \\sim C11B-C12C
 with sigma of 0.02
 C12B-C13B \\sim C12C-C13C
 with sigma of 0.02
 C13B-C14B \\sim C13C-C14C
 with sigma of 0.02
 C14B-C15B \\sim C14C-C15C
 with sigma of 0.02
 C14B-C19B \\sim C14C-C19C
 with sigma of 0.02
 C15B-C16B \\sim C15C-C16C
 with sigma of 0.02
 C16B-C17B \\sim C16C-C17C
 with sigma of 0.02
 C17B-C18B \\sim C17C-C18C
 with sigma of 0.02
 C18B-C19B \\sim C18C-C19C
 with sigma of 0.02
 O3B-C12B \\sim O3C-C12C
 with sigma of 0.04
 O3B-C14B \\sim O3C-C14C
 with sigma of 0.04
 C11B-C13B \\sim C11B-C13C
 with sigma of 0.04
 C12B-C14B \\sim C12C-C14C
 with sigma of 0.04
 C13B-C15B \\sim C13C-C15C
 with sigma of 0.04
 C13B-C19B \\sim C13C-C19C
 with sigma of 0.04
 C14B-C16B \\sim C14C-C16C
 with sigma of 0.04
 C14B-C18B \\sim C14C-C18C
 with sigma of 0.04
 C15B-C17B \\sim C15C-C17C
 with sigma of 0.04
 C15B-C19B \\sim C15C-C19C
 with sigma of 0.04
 C16B-C18B \\sim C16C-C18C
 with sigma of 0.04
 C17B-C19B \\sim C17C-C19C
 with sigma of 0.04
3. Restrained planarity
 C13A, C14A, C15A, C16A, C17A, C18A, C19A
 with sigma of 0.1
 C2, C3, C4, C5, C6, C7, C8
 with sigma of 0.1
 C13B, C14B, C15B, C16B, C17B, C18B, C19B
 with sigma of 0.1
 C13C, C14C, C15C, C16C, C17C, C18C, C19C
 with sigma of 0.1
4. Uiso/Uaniso restraints and constraints
Uanis(O3A) \\sim Ueq, Uanis(C12A) \\sim Ueq, Uanis(C13A) \\sim Ueq, Uanis(C14A)
\\sim Ueq, Uanis(C15A) \\sim Ueq, Uanis(C16A) \\sim Ueq, Uanis(C17A) \\sim Ueq,
Uanis(C18A) \\sim Ueq, Uanis(C19A) \\sim Ueq: with sigma of 0.01 and sigma for
terminal atoms of 0.02
Uanis(O1) \\sim Ueq, Uanis(C1) \\sim Ueq, Uanis(C2) \\sim Ueq, Uanis(C3) \\sim
Ueq, Uanis(C4) \\sim Ueq, Uanis(C5) \\sim Ueq, Uanis(C6) \\sim Ueq, Uanis(C7)
\\sim Ueq, Uanis(C8) \\sim Ueq: with sigma of 0.01 and sigma for terminal atoms
of 0.02
Uanis(O3B) \\sim Ueq, Uanis(C12B) \\sim Ueq, Uanis(C13B) \\sim Ueq, Uanis(C14B)
\\sim Ueq, Uanis(C15B) \\sim Ueq, Uanis(C16B) \\sim Ueq, Uanis(C17B) \\sim Ueq,
Uanis(C18B) \\sim Ueq, Uanis(C19B) \\sim Ueq: with sigma of 0.01 and sigma for
terminal atoms of 0.02
Uanis(O3C) \\sim Ueq, Uanis(C12C) \\sim Ueq, Uanis(C13C) \\sim Ueq, Uanis(C14C)
\\sim Ueq, Uanis(C15C) \\sim Ueq, Uanis(C16C) \\sim Ueq, Uanis(C17C) \\sim Ueq,
Uanis(C18C) \\sim Ueq, Uanis(C19C) \\sim Ueq: with sigma of 0.01 and sigma for
terminal atoms of 0.02
5. Rigid body (RIGU) restrains
 O3A, C13A, C14A, C15A, C16A, C17A, C18A, C19A, C12A, C11A
 with sigma for 1-2 distances of 0.001 and sigma for 1-3 distances of 0.001
 C11A, O1, C1, C2, C3, C4, C5, C6, C7, C8
 with sigma for 1-2 distances of 0.001 and sigma for 1-3 distances of 0.001
 O3B, C11B, C12B, C13B, C14B, C15B, C16B, C17B, C18B, C19B
 with sigma for 1-2 distances of 0.001 and sigma for 1-3 distances of 0.001
 C11B, O3C, C12C, C13C, C14C, C15C, C16C, C17C, C18C, C19C
 with sigma for 1-2 distances of 0.001 and sigma for 1-3 distances of 0.001
6. Others
 Sof(H11C)=Sof(H11D)=Sof(O1)=Sof(H1)=Sof(C1)=Sof(H1A)=Sof(H1B)=Sof(C2)=Sof(H2)=
 Sof(C3)=Sof(C4)=Sof(H4)=Sof(C5)=Sof(H5)=Sof(C6)=Sof(H6)=Sof(C7)=Sof(H7)=
 Sof(C8)=Sof(H8)=1-FVAR(1)
 Sof(O3A)=Sof(H3A)=Sof(H11A)=Sof(H11B)=Sof(C12A)=Sof(H12A)=Sof(H12B)=Sof(C13A)=
 Sof(H13A)=Sof(C14A)=Sof(C15A)=Sof(H15A)=Sof(C16A)=Sof(H16A)=Sof(C17A)=
 Sof(H17A)=Sof(C18A)=Sof(H18A)=Sof(C19A)=Sof(H19A)=FVAR(1)
 Sof(H11G)=Sof(H11H)=Sof(O3C)=Sof(H3C)=Sof(C12C)=Sof(H12E)=Sof(H12F)=Sof(C13C)=
 Sof(H13C)=Sof(C14C)=Sof(C19C)=Sof(H19C)=Sof(C18C)=Sof(H18C)=Sof(C17C)=
 Sof(H17C)=Sof(C16C)=Sof(H16C)=Sof(C15C)=Sof(H15C)=1-FVAR(2)
 Sof(O3B)=Sof(H3B)=Sof(H11E)=Sof(H11F)=Sof(C12B)=Sof(H12C)=Sof(H12D)=Sof(C13B)=
 Sof(H13B)=Sof(C14B)=Sof(C15B)=Sof(H15B)=Sof(C16B)=Sof(H16B)=Sof(C17B)=
 Sof(H17B)=Sof(C18B)=Sof(H18B)=Sof(C19B)=Sof(H19B)=FVAR(2)
7.a Ternary CH refined with riding coordinates:
 C13A(H13A), C13B(H13B), C2(H2), C13C(H13C)
7.b Secondary CH2 refined with riding coordinates:
 C11A(H11A,H11B), C11A(H11C,H11D), C11B(H11E,H11F), C11B(H11G,H11H), C12A(H12A,
 H12B), C12B(H12C,H12D), C1(H1A,H1B), C12C(H12E,H12F)
7.c Aromatic/amide H refined with riding coordinates:
 C2A(H2AA), C2B(H2BA), C4A(H4A), C4B(H4B), C5A(H5A), C5B(H5B), C10A(H10A),
 C10B(H10B), C15A(H15A), C15B(H15B), C16A(H16A), C16B(H16B), C17A(H17A),
 C17B(H17B), C18A(H18A), C18B(H18B), C19A(H19A), C19B(H19B), C22A(H22A),
 C22B(H22B), C23A(H23A), C23B(H23B), C24A(H24A), C24B(H24B), C25A(H25A),
 C25B(H25B), C26A(H26A), C26B(H26B), C4(H4), C5(H5), C6(H6), C7(H7), C8(H8),
 C19C(H19C), C18C(H18C), C17C(H17C), C16C(H16C), C15C(H15C)
7.d Fitted hexagon refined as free rotating group:
 C3(C4,C5,C6,C7,C8), C14C(C19C,C18C,C17C,C16C,C15C)
7.e Idealised Me refined as rotating group:
 C20A(H20A,H20B,H20C), C20B(H20D,H20E,H20F)
7.f Idealised tetrahedral OH refined as rotating group:
 O2A(H2A), O2B(H2B), O3A(H3A), O3B(H3B), O1(H1), O3C(H3C)
;
_olex2_submission_special_instructions 'No special instructions were received'

loop_
_space_group_symop_operation_xyz
'x, y, z'
'-x, y+1/2, -z+1/2'
'-x, -y, -z'
'x, -y-1/2, z-1/2'

loop_
_atom_site_label
_atom_site_type_symbol
_atom_site_fract_x
_atom_site_fract_y
_atom_site_fract_z
_atom_site_U_iso_or_equiv
_atom_site_adp_type
_atom_site_occupancy
_atom_site_site_symmetry_order
_atom_site_calc_flag
_atom_site_refinement_flags_posn
_atom_site_refinement_flags_adp
_atom_site_refinement_flags_occupancy
_atom_site_disorder_assembly
_atom_site_disorder_group
O1A O 0.79334(7) 1.1268(2) 1.12259(9) 0.0820(6) Uani 1 1 d . . . . .
O1B O 0.30945(7) 0.3409(2) 0.60824(9) 0.0795(5) Uani 1 1 d . . . . .
O2A O 0.56630(7) 1.44158(15) 0.93103(8) 0.0585(4) Uani 1 1 d . . . . .
H2A H 0.538314 1.452754 0.896288 0.088 Uiso 1 1 calc R U . . .
O2B O 0.07623(6) 0.03191(15) 0.42886(8) 0.0578(4) Uani 1 1 d . . . . .
H2B H 0.045580 0.020758 0.397490 0.087 Uiso 1 1 calc R U . . .
O3A O 0.48141(7) 0.55971(16) 0.80842(8) 0.0517(5) Uani 0.929(3) 1 d D U P A 1
H3A H 0.456368 0.493908 0.795389 0.078 Uiso 0.929(3) 1 calc R U P A 1
O3B O -0.01483(7) 0.90856(18) 0.31288(9) 0.0564(6) Uani 0.900(4) 1 d D U P B 1
H3B H -0.041372 0.969570 0.297569 0.085 Uiso 0.900(4) 1 calc R U P B 1
C1A C 0.63965(9) 1.0949(2) 1.01113(10) 0.0457(5) Uani 1 1 d . . . . .
C1B C 0.15345(9) 0.3770(2) 0.50602(10) 0.0464(5) Uani 1 1 d . . . . .
C2A C 0.69509(10) 1.0521(3) 1.05588(11) 0.0559(6) Uani 1 1 d . . . . .
H2AA H 0.702142 0.951251 1.069286 0.067 Uiso 1 1 calc R U . . .
C2B C 0.21014(10) 0.4190(3) 0.54757(11) 0.0557(6) Uani 1 1 d . . . . .
H2BA H 0.218006 0.519575 0.560973 0.067 Uiso 1 1 calc R U . . .
C3A C 0.73816(10) 1.1567(3) 1.07948(11) 0.0603(6) Uani 1 1 d . . . . .
C3B C 0.25329(10) 0.3132(3) 0.56807(11) 0.0591(6) Uani 1 1 d . . . . .
C4A C 0.72792(10) 1.3098(3) 1.06021(12) 0.0615(6) Uani 1 1 d . . . . .
H4A H 0.757600 1.380580 1.076506 0.074 Uiso 1 1 calc R U . . .
C4B C 0.24173(10) 0.1610(3) 0.54807(11) 0.0606(6) Uani 1 1 d . . . . .
H4B H 0.271449 0.089630 0.562121 0.073 Uiso 1 1 calc R U . . .
C5A C 0.67486(9) 1.3553(3) 1.01784(11) 0.0539(5) Uani 1 1 d . . . . .
H5A H 0.668645 1.457028 1.005693 0.065 Uiso 1 1 calc R U . . .
C5B C 0.18760(9) 0.1164(3) 0.50839(11) 0.0543(5) Uani 1 1 d . . . . .
H5B H 0.180802 0.015066 0.495810 0.065 Uiso 1 1 calc R U . . .
C6A C 0.62908(9) 1.2493(2) 0.99211(10) 0.0445(5) Uani 1 1 d . . . . .
C6B C 0.14162(9) 0.2228(2) 0.48613(10) 0.0438(5) Uani 1 1 d . . . . .
C7A C 0.57343(9) 1.2906(2) 0.94708(10) 0.0439(5) Uani 1 1 d . . . . .
C7B C 0.08429(9) 0.1829(2) 0.44537(10) 0.0442(5) Uani 1 1 d . . . . .
C8A C 0.52984(9) 1.1843(2) 0.92125(10) 0.0421(5) Uani 1 1 d . . . . .
C8B C 0.04036(8) 0.2888(2) 0.42423(10) 0.0419(5) Uani 1 1 d . . . . .
C9A C 0.54170(9) 1.0288(2) 0.93976(10) 0.0422(5) Uani 1 1 d . . . . .
C9B C 0.05342(9) 0.4436(2) 0.44328(10) 0.0451(5) Uani 1 1 d . . . . .
C10A C 0.59525(9) 0.9883(2) 0.98364(10) 0.0478(5) Uani 1 1 d . . . . .
H10A H 0.602414 0.886742 0.995612 0.057 Uiso 1 1 calc R U . . .
C10B C 0.10836(9) 0.4837(2) 0.48309(11) 0.0510(5) Uani 1 1 d . . . . .
H10B H 0.116098 0.584984 0.495362 0.061 Uiso 1 1 calc R U . . .
C11A C 0.49582(9) 0.9084(2) 0.91334(11) 0.0469(5) Uani 1 1 d D . . . .
H11A H 0.458802 0.957689 0.891002 0.056 Uiso 0.929(3) 1 calc R U P A 1
H11B H 0.491954 0.851813 0.951905 0.056 Uiso 0.929(3) 1 calc R U P A 1
H11C H 0.457392 0.954101 0.897954 0.056 Uiso 0.071(3) 1 calc R U P A 2
H11D H 0.497226 0.836010 0.949186 0.056 Uiso 0.071(3) 1 calc R U P A 2
C11B C 0.00684(9) 0.5638(2) 0.42067(11) 0.0498(5) Uani 1 1 d D . . . .
H11E H 0.005936 0.620992 0.460431 0.060 Uiso 0.900(4) 1 calc R U P B 1
H11F H -0.030656 0.514427 0.401651 0.060 Uiso 0.900(4) 1 calc R U P B 1
H11G H 0.010853 0.636183 0.457278 0.060 Uiso 0.100(4) 1 calc R U P B 2
H11H H -0.031415 0.517633 0.409156 0.060 Uiso 0.100(4) 1 calc R U P B 2
C12A C 0.50820(13) 0.7976(3) 0.86347(14) 0.0445(6) Uani 0.929(3) 1 d D U P A 1
H12A H 0.544590 0.745269 0.885585 0.053 Uiso 0.929(3) 1 calc R U P A 1
H12B H 0.512191 0.852737 0.824590 0.053 Uiso 0.929(3) 1 calc R U P A 1
C12B C 0.01528(16) 0.6734(3) 0.36819(17) 0.0486(8) Uani 0.900(4) 1 d D U P B 1
H12C H 0.017086 0.617326 0.328525 0.058 Uiso 0.900(4) 1 calc R U P B 1
H12D H 0.051839 0.727044 0.387395 0.058 Uiso 0.900(4) 1 calc R U P B 1
C13A C 0.45923(10) 0.6825(3) 0.83903(13) 0.0433(6) Uani 0.929(3) 1 d D U P A 1
H13A H 0.450485 0.643008 0.878976 0.052 Uiso 0.929(3) 1 calc R U P A 1
C13B C -0.03453(11) 0.7869(3) 0.34657(14) 0.0468(6) Uani 0.900(4) 1 d D U P B 1
H13B H -0.041083 0.827381 0.387665 0.056 Uiso 0.900(4) 1 calc R U P B 1
C14A C 0.40405(11) 0.7486(3) 0.79019(14) 0.0458(7) Uani 0.929(3) 1 d D U P A 1
C14B C -0.09051(12) 0.7164(3) 0.30153(15) 0.0478(7) Uani 0.900(4) 1 d D U P B 1
C15A C 0.35477(14) 0.7628(5) 0.80905(18) 0.0651(9) Uani 0.929(3) 1 d D U P A 1
H15A H 0.355197 0.729335 0.851879 0.078 Uiso 0.929(3) 1 calc R U P A 1
C15B C -0.13644(14) 0.6935(5) 0.32541(17) 0.0691(9) Uani 0.900(4) 1 d D U P B 1
H15B H -0.133807 0.726249 0.369085 0.083 Uiso 0.900(4) 1 calc R U P B 1
C16A C 0.30471(15) 0.8264(5) 0.7649(2) 0.0850(13) Uani 0.929(3) 1 d D U P A 1
H16A H 0.271707 0.834932 0.778315 0.102 Uiso 0.929(3) 1 calc R U P A 1
C16B C -0.18670(14) 0.6222(5) 0.28536(19) 0.0845(12) Uani 0.900(4) 1 d D U P B 1
H16B H -0.217135 0.606200 0.302764 0.101 Uiso 0.900(4) 1 calc R U P B 1
C17A C 0.30310(14) 0.8771(5) 0.7015(2) 0.0813(12) Uani 0.929(3) 1 d D U P A 1
H17A H 0.269350 0.920290 0.672077 0.098 Uiso 0.929(3) 1 calc R U P A 1
C17B C -0.19218(14) 0.5754(5) 0.22092(19) 0.0746(10) Uani 0.900(4) 1 d D U P B 1
H17B H -0.226120 0.527709 0.194320 0.090 Uiso 0.900(4) 1 calc R U P B 1
C18A C 0.35202(14) 0.8631(5) 0.68216(17) 0.0688(10) Uani 0.929(3) 1 d D U P A 1
H18A H 0.351374 0.896325 0.639222 0.083 Uiso 0.929(3) 1 calc R U P A 1
C18B C -0.14719(16) 0.5991(6) 0.1956(2) 0.0702(10) Uani 0.900(4) 1 d D U P B 1
H18B H -0.150471 0.567717 0.151533 0.084 Uiso 0.900(4) 1 calc R U P B 1
C19A C 0.40191(13) 0.8001(4) 0.72608(16) 0.0567(8) Uani 0.929(3) 1 d D U P A 1
H19A H 0.434830 0.791865 0.712524 0.068 Uiso 0.929(3) 1 calc R U P A 1
C19B C -0.09702(14) 0.6696(5) 0.23549(18) 0.0583(9) Uani 0.900(4) 1 d D U P B 1
H19B H -0.066862 0.686115 0.217679 0.070 Uiso 0.900(4) 1 calc R U P B 1
C20A C 0.80742(13) 0.9731(4) 1.14227(14) 0.0892(9) Uani 1 1 d . . . . .
H20A H 0.799685 0.910987 1.102172 0.134 Uiso 1 1 calc R U . . .
H20B H 0.784157 0.938822 1.169216 0.134 Uiso 1 1 calc R U . . .
H20C H 0.847913 0.965826 1.168704 0.134 Uiso 1 1 calc R U . . .
C20B C 0.32379(12) 0.4925(3) 0.63175(13) 0.0791(8) Uani 1 1 d . . . . .
H20D H 0.314172 0.560301 0.593355 0.119 Uiso 1 1 calc R U . . .
H20E H 0.364723 0.499092 0.656230 0.119 Uiso 1 1 calc R U . . .
H20F H 0.302121 0.520301 0.661493 0.119 Uiso 1 1 calc R U . . .
C21A C 0.47035(9) 1.2323(2) 0.87766(10) 0.0444(5) Uani 1 1 d . . . . .
C21B C -0.02028(9) 0.2401(2) 0.38536(11) 0.0461(5) Uani 1 1 d . . . . .
C22A C 0.43499(10) 1.3152(2) 0.90603(13) 0.0579(6) Uani 1 1 d . . . . .
H22A H 0.449250 1.344584 0.951614 0.070 Uiso 1 1 calc R U . . .
C22B C -0.05262(10) 0.1599(3) 0.41829(13) 0.0598(6) Uani 1 1 d . . . . .
H22B H -0.036129 0.135829 0.464310 0.072 Uiso 1 1 calc R U . . .
C23A C 0.37895(12) 1.3542(3) 0.86724(17) 0.0787(8) Uani 1 1 d . . . . .
H23A H 0.355416 1.408329 0.886811 0.094 Uiso 1 1 calc R U . . .
C23B C -0.10895(11) 0.1153(3) 0.38370(17) 0.0792(8) Uani 1 1 d . . . . .
H23B H -0.130389 0.062815 0.406546 0.095 Uiso 1 1 calc R U . . .
C24A C 0.35812(12) 1.3128(3) 0.79961(18) 0.0860(9) Uani 1 1 d . . . . .
H24A H 0.320373 1.339095 0.773501 0.103 Uiso 1 1 calc R U . . .
C24B C -0.13329(12) 0.1484(4) 0.31554(18) 0.0872(9) Uani 1 1 d . . . . .
H24B H -0.171022 0.116669 0.292133 0.105 Uiso 1 1 calc R U . . .
C25A C 0.39248(12) 1.2331(3) 0.77024(14) 0.0749(8) Uani 1 1 d . . . . .
H25A H 0.378215 1.206373 0.724311 0.090 Uiso 1 1 calc R U . . .
C25B C -0.10227(11) 0.2283(3) 0.28158(15) 0.0750(8) Uani 1 1 d . . . . .
H25B H -0.119130 0.251391 0.235511 0.090 Uiso 1 1 calc R U . . .
C26A C 0.44845(10) 1.1927(2) 0.80919(11) 0.0547(6) Uani 1 1 d . . . . .
H26A H 0.471635 1.138278 0.789243 0.066 Uiso 1 1 calc R U . . .
C26B C -0.04573(10) 0.2743(2) 0.31633(11) 0.0554(6) Uani 1 1 d . . . . .
H26B H -0.024720 0.328205 0.293411 0.066 Uiso 1 1 calc R U . . .
O1 O 0.4631(10) 0.597(3) 0.8691(12) 0.071(7) Uani 0.071(3) 1 d D U P A 2
H1 H 0.494929 0.556175 0.884779 0.106 Uiso 0.071(3) 1 calc R U P A 2
C1 C 0.5083(16) 0.830(4) 0.8543(17) 0.048(5) Uani 0.071(3) 1 d D U P A 2
H1A H 0.509304 0.905604 0.820748 0.058 Uiso 0.071(3) 1 calc R U P A 2
H1B H 0.546792 0.784373 0.871232 0.058 Uiso 0.071(3) 1 calc R U P A 2
C2 C 0.4656(11) 0.708(3) 0.8190(13) 0.048(4) Uani 0.071(3) 1 d D U P A 2
H2 H 0.481472 0.657297 0.786743 0.058 Uiso 0.071(3) 1 calc R U P A 2
C3 C 0.4049(11) 0.759(3) 0.7793(14) 0.047(6) Uani 0.071(3) 1 d DG U P A 2
C4 C 0.3938(13) 0.835(4) 0.7173(17) 0.044(6) Uani 0.071(3) 1 d DG U P A 2
H4 H 0.424048 0.854774 0.700131 0.053 Uiso 0.071(3) 1 calc R U P A 2
C5 C 0.3374(15) 0.881(5) 0.6811(17) 0.052(7) Uani 0.071(3) 1 d DG U P A 2
H5 H 0.329980 0.931023 0.639693 0.062 Uiso 0.071(3) 1 calc R U P A 2
C6 C 0.2921(11) 0.851(4) 0.7069(19) 0.051(7) Uani 0.071(3) 1 d DG U P A 2
H6 H 0.254429 0.881268 0.682630 0.062 Uiso 0.071(3) 1 calc R U P A 2
C7 C 0.3032(13) 0.775(4) 0.769(2) 0.048(6) Uani 0.071(3) 1 d DG U P A 2
H7 H 0.272944 0.755263 0.786005 0.057 Uiso 0.071(3) 1 calc R U P A 2
C8 C 0.3596(14) 0.730(4) 0.8050(15) 0.045(6) Uani 0.071(3) 1 d DG U P A 2
H8 H 0.367012 0.679012 0.846443 0.054 Uiso 0.071(3) 1 calc R U P A 2
O3C O -0.0272(8) 0.882(2) 0.3745(9) 0.074(6) Uani 0.100(4) 1 d D U P B 2
H3C H -0.046663 0.955152 0.355445 0.111 Uiso 0.100(4) 1 calc R U P B 2
C12C C 0.0136(15) 0.644(3) 0.3585(15) 0.051(4) Uani 0.100(4) 1 d D U P B 2
H12E H 0.052389 0.687815 0.371830 0.061 Uiso 0.100(4) 1 calc R U P B 2
H12F H 0.012029 0.567334 0.324242 0.061 Uiso 0.100(4) 1 calc R U P B 2
C13C C -0.0288(9) 0.767(2) 0.3247(11) 0.054(4) Uani 0.100(4) 1 d D U P B 2
H13C H -0.014156 0.813796 0.290488 0.064 Uiso 0.100(4) 1 calc R U P B 2
C14C C -0.0904(8) 0.719(2) 0.2878(12) 0.052(5) Uani 0.100(4) 1 d DG U P B 2
C19C C -0.1022(10) 0.650(4) 0.2242(14) 0.057(6) Uani 0.100(4) 1 d DG U P B 2
H19C H -0.072320 0.635649 0.205681 0.069 Uiso 0.100(4) 1 calc R U P B 2
C18C C -0.1585(12) 0.604(5) 0.1882(14) 0.065(7) Uani 0.100(4) 1 d DG U P B 2
H18C H -0.166364 0.558618 0.145581 0.077 Uiso 0.100(4) 1 calc R U P B 2
C17C C -0.2031(9) 0.626(3) 0.2158(14) 0.065(6) Uani 0.100(4) 1 d DG U P B 2
H17C H -0.240834 0.595571 0.191687 0.078 Uiso 0.100(4) 1 calc R U P B 2
C16C C -0.1914(9) 0.695(3) 0.2794(14) 0.060(5) Uani 0.100(4) 1 d DG U P B 2
H16C H -0.221260 0.709555 0.297893 0.073 Uiso 0.100(4) 1 calc R U P B 2
C15C C -0.1351(11) 0.741(3) 0.3154(11) 0.060(6) Uani 0.100(4) 1 d DG U P B 2
H15C H -0.127216 0.786588 0.357994 0.071 Uiso 0.100(4) 1 calc R U P B 2

loop_
_atom_site_aniso_label
_atom_site_aniso_U_11
_atom_site_aniso_U_22
_atom_site_aniso_U_33
_atom_site_aniso_U_23
_atom_site_aniso_U_13
_atom_site_aniso_U_12
O1A 0.0609(11) 0.0927(14) 0.0723(12) -0.0033(10) -0.0068(9) 0.0080(10)
O1B 0.0573(10) 0.0890(14) 0.0720(11) 0.0007(10) -0.0074(9) -0.0055(9)
O2A 0.0652(10) 0.0325(8) 0.0672(10) 0.0054(7) 0.0066(8) -0.0014(7)
O2B 0.0571(9) 0.0334(8) 0.0720(11) -0.0036(7) 0.0057(8) 0.0032(7)
O3A 0.0591(10) 0.0322(8) 0.0621(11) -0.0026(7) 0.0168(8) 0.0020(7)
O3B 0.0617(11) 0.0363(9) 0.0673(13) 0.0062(7) 0.0154(9) 0.0034(7)
C1A 0.0560(12) 0.0419(11) 0.0381(11) 0.0005(9) 0.0136(9) 0.0045(9)
C1B 0.0518(12) 0.0439(11) 0.0408(11) 0.0014(9) 0.0110(9) -0.0016(9)
C2A 0.0634(14) 0.0515(13) 0.0467(12) 0.0014(10) 0.0091(11) 0.0088(11)
C2B 0.0590(14) 0.0523(13) 0.0489(12) -0.0013(10) 0.0077(10) -0.0074(11)
C3A 0.0547(14) 0.0726(16) 0.0444(12) -0.0042(11) 0.0030(10) 0.0073(12)
C3B 0.0504(13) 0.0717(16) 0.0460(12) 0.0040(11) 0.0026(10) -0.0037(12)
C4A 0.0602(14) 0.0633(15) 0.0535(13) -0.0075(11) 0.0078(11) -0.0104(12)
C4B 0.0541(14) 0.0642(15) 0.0559(14) 0.0080(11) 0.0070(11) 0.0099(11)
C5A 0.0615(14) 0.0480(12) 0.0478(12) -0.0034(10) 0.0113(11) -0.0062(11)
C5B 0.0564(13) 0.0472(12) 0.0539(13) 0.0043(10) 0.0104(11) 0.0066(10)
C6A 0.0527(12) 0.0421(11) 0.0370(10) -0.0023(8) 0.0121(9) -0.0009(9)
C6B 0.0494(12) 0.0410(11) 0.0389(11) 0.0039(8) 0.0113(9) 0.0034(9)
C7A 0.0565(12) 0.0319(10) 0.0418(11) 0.0013(8) 0.0138(9) 0.0025(9)
C7B 0.0529(12) 0.0322(10) 0.0455(11) -0.0007(8) 0.0129(9) 0.0000(9)
C8A 0.0525(12) 0.0337(10) 0.0400(10) 0.0011(8) 0.0150(9) 0.0016(9)
C8B 0.0462(11) 0.0360(10) 0.0423(11) 0.0009(8) 0.0124(9) 0.0009(9)
C9A 0.0533(12) 0.0342(10) 0.0406(11) -0.0005(8) 0.0172(9) 0.0010(9)
C9B 0.0525(12) 0.0352(10) 0.0472(12) 0.0015(9) 0.0154(10) 0.0025(9)
C10A 0.0587(13) 0.0342(10) 0.0480(12) 0.0040(9) 0.0134(10) 0.0041(9)
C10B 0.0593(13) 0.0362(11) 0.0545(13) -0.0037(9) 0.0141(11) -0.0028(10)
C11A 0.0563(12) 0.0334(10) 0.0518(12) 0.0014(8) 0.0186(10) -0.0006(9)
C11B 0.0549(12) 0.0369(11) 0.0563(12) -0.0023(8) 0.0162(10) 0.0063(9)
C12A 0.0471(12) 0.0331(12) 0.0517(14) 0.0005(10) 0.0140(10) 0.0027(10)
C12B 0.0501(14) 0.0344(15) 0.0571(16) -0.0011(12) 0.0114(12) 0.0013(11)
C13A 0.0510(12) 0.0318(11) 0.0468(13) 0.0034(9) 0.0154(9) 0.0007(8)
C13B 0.0536(13) 0.0341(13) 0.0507(15) -0.0021(10) 0.0140(10) 0.0042(9)
C14A 0.0481(11) 0.0396(13) 0.0474(13) -0.0002(10) 0.0121(9) -0.0006(9)
C14B 0.0483(12) 0.0440(15) 0.0475(14) 0.0029(10) 0.0106(10) 0.0063(10)
C15A 0.0569(14) 0.085(3) 0.0563(15) 0.0102(15) 0.0218(11) 0.0149(14)
C15B 0.0593(15) 0.095(3) 0.0550(16) -0.0057(16) 0.0205(12) -0.0082(15)
C16A 0.0593(15) 0.123(4) 0.0756(19) 0.025(2) 0.0260(13) 0.029(2)
C16B 0.0565(16) 0.125(3) 0.0736(17) -0.011(2) 0.0234(14) -0.0181(19)
C17A 0.0575(17) 0.115(3) 0.0681(17) 0.0214(18) 0.0159(15) 0.0246(18)
C17B 0.0517(16) 0.095(3) 0.0679(16) -0.0086(18) 0.0070(14) -0.0108(17)
C18A 0.064(2) 0.088(2) 0.0521(15) 0.0133(14) 0.0150(13) 0.0192(16)
C18B 0.063(2) 0.088(2) 0.0537(17) -0.0106(16) 0.0112(13) -0.0075(17)
C19A 0.0540(14) 0.064(2) 0.0534(15) 0.0096(13) 0.0183(11) 0.0099(13)
C19B 0.0553(15) 0.066(2) 0.0547(16) -0.0068(14) 0.0194(12) -0.0041(13)
C20A 0.0822(19) 0.096(2) 0.0709(18) -0.0006(16) -0.0019(15) 0.0333(17)
C20B 0.0706(17) 0.093(2) 0.0622(16) -0.0069(14) 0.0059(13) -0.0245(15)
C21A 0.0493(12) 0.0310(10) 0.0519(12) 0.0051(9) 0.0149(9) 0.0003(9)
C21B 0.0479(12) 0.0348(10) 0.0545(13) -0.0027(9) 0.0149(10) 0.0034(9)
C22A 0.0650(15) 0.0472(13) 0.0666(15) 0.0091(11) 0.0282(12) 0.0076(11)
C22B 0.0611(14) 0.0537(13) 0.0679(15) -0.0043(11) 0.0251(12) -0.0048(11)
C23A 0.0665(17) 0.0728(18) 0.105(2) 0.0182(16) 0.0394(17) 0.0207(14)
C23B 0.0601(16) 0.0759(18) 0.108(2) -0.0117(17) 0.0354(16) -0.0135(14)
C24A 0.0562(16) 0.081(2) 0.108(3) 0.0177(18) 0.0088(16) 0.0144(15)
C24B 0.0457(15) 0.086(2) 0.115(3) -0.0155(19) 0.0063(16) -0.0043(14)
C25A 0.0717(17) 0.0615(16) 0.0698(17) 0.0054(13) -0.0074(14) 0.0004(14)
C25B 0.0625(16) 0.0631(16) 0.0779(18) -0.0031(14) -0.0074(14) 0.0068(13)
C26A 0.0604(14) 0.0426(12) 0.0545(13) 0.0016(10) 0.0094(11) 0.0014(10)
C26B 0.0568(13) 0.0433(12) 0.0587(14) 0.0006(10) 0.0083(11) 0.0039(10)
O1 0.064(10) 0.064(10) 0.072(10) 0.022(9) 0.005(8) -0.010(7)
C1 0.048(7) 0.043(7) 0.050(6) -0.004(6) 0.012(5) 0.000(5)
C2 0.049(6) 0.038(6) 0.054(6) 0.000(4) 0.011(4) 0.001(5)
C3 0.048(6) 0.046(11) 0.045(7) -0.003(6) 0.013(4) 0.001(5)
C4 0.045(7) 0.041(11) 0.046(7) -0.003(6) 0.013(5) -0.001(6)
C5 0.046(7) 0.059(12) 0.050(8) 0.007(7) 0.015(5) 0.002(6)
C6 0.046(7) 0.057(11) 0.051(8) 0.007(7) 0.016(5) 0.004(6)
C7 0.050(6) 0.044(11) 0.049(8) 0.002(6) 0.017(5) 0.004(6)
C8 0.051(6) 0.038(11) 0.047(9) -0.001(7) 0.016(5) 0.004(5)
O3C 0.076(9) 0.057(8) 0.077(8) -0.019(7) 0.008(7) 0.010(6)
C12C 0.050(7) 0.042(7) 0.056(6) -0.002(5) 0.011(5) -0.002(6)
C13C 0.056(5) 0.040(6) 0.061(6) -0.002(4) 0.013(4) 0.000(4)
C14C 0.055(5) 0.046(9) 0.051(6) 0.009(5) 0.013(4) -0.001(5)
C19C 0.057(6) 0.057(11) 0.054(7) 0.002(6) 0.013(5) -0.003(6)
C18C 0.057(7) 0.071(12) 0.061(7) -0.006(7) 0.014(5) -0.005(6)
C17C 0.058(7) 0.069(11) 0.064(7) 0.001(7) 0.016(5) -0.001(6)
C16C 0.059(5) 0.060(10) 0.062(7) 0.005(6) 0.019(5) -0.004(6)
C15C 0.060(6) 0.059(11) 0.060(7) 0.003(7) 0.019(5) -0.004(5)

loop_
_atom_type_symbol
_atom_type_description
_atom_type_scat_dispersion_real
_atom_type_scat_dispersion_imag
_atom_type_scat_source
C C 0.0033 0.0016 'International Tables Vol C Tables 4.2.6.8 and 6.1.1.4'
H H 0.0000 0.0000 'International Tables Vol C Tables 4.2.6.8 and 6.1.1.4'
O O 0.0106 0.0060 'International Tables Vol C Tables 4.2.6.8 and 6.1.1.4'

loop_
_geom_angle_atom_site_label_1
_geom_angle_atom_site_label_2
_geom_angle_atom_site_label_3
_geom_angle
_geom_angle_site_symmetry_1
_geom_angle_site_symmetry_3
_geom_angle_publ_flag
C3A O1A C20A 117.5(2) . . ?
C3B O1B C20B 117.4(2) . . ?
C7A O2A H2A 109.5 . . ?
C7B O2B H2B 109.5 . . ?
C13A O3A H3A 109.5 . . ?
C13B O3B H3B 109.5 . . ?
C2A C1A C6A 119.1(2) . . ?
C10A C1A C2A 121.95(19) . . ?
C10A C1A C6A 118.92(18) . . ?
C2B C1B C6B 119.43(19) . . ?
C10B C1B C2B 121.88(19) . . ?
C10B C1B C6B 118.69(18) . . ?
C1A C2A H2AA 119.6 . . ?
C3A C2A C1A 120.8(2) . . ?
C3A C2A H2AA 119.6 . . ?
C1B C2B H2BA 119.7 . . ?
C3B C2B C1B 120.5(2) . . ?
C3B C2B H2BA 119.7 . . ?
O1A C3A C4A 114.5(2) . . ?
C2A C3A O1A 125.3(2) . . ?
C2A C3A C4A 120.2(2) . . ?
O1B C3B C4B 114.5(2) . . ?
C2B C3B O1B 125.5(2) . . ?
C2B C3B C4B 120.1(2) . . ?
C3A C4A H4A 119.7 . . ?
C5A C4A C3A 120.6(2) . . ?
C5A C4A H4A 119.7 . . ?
C3B C4B H4B 119.5 . . ?
C5B C4B C3B 121.0(2) . . ?
C5B C4B H4B 119.5 . . ?
C4A C5A H5A 119.7 . . ?
C4A C5A C6A 120.7(2) . . ?
C6A C5A H5A 119.7 . . ?
C4B C5B H5B 119.7 . . ?
C4B C5B C6B 120.7(2) . . ?
C6B C5B H5B 119.7 . . ?
C1A C6A C5A 118.62(19) . . ?
C1A C6A C7A 118.52(18) . . ?
C5A C6A C7A 122.85(19) . . ?
C5B C6B C1B 118.32(19) . . ?
C5B C6B C7B 123.22(19) . . ?
C7B C6B C1B 118.46(18) . . ?
O2A C7A C6A 115.31(18) . . ?
O2A C7A C8A 122.90(18) . . ?
C8A C7A C6A 121.79(18) . . ?
O2B C7B C6B 114.97(17) . . ?
O2B C7B C8B 122.99(18) . . ?
C8B C7B C6B 122.03(18) . . ?
C7A C8A C9A 118.90(18) . . ?
C7A C8A C21A 120.64(17) . . ?
C9A C8A C21A 120.39(17) . . ?
C7B C8B C9B 118.69(18) . . ?
C7B C8B C21B 120.17(17) . . ?
C9B C8B C21B 121.05(17) . . ?
C8A C9A C11A 121.15(18) . . ?
C10A C9A C8A 119.61(18) . . ?
C10A C9A C11A 119.22(17) . . ?
C8B C9B C11B 120.55(18) . . ?
C10B C9B C8B 119.99(18) . . ?
C10B C9B C11B 119.45(18) . . ?
C1A C10A H10A 118.9 . . ?
C9A C10A C1A 122.24(18) . . ?
C9A C10A H10A 118.9 . . ?
C1B C10B H10B 118.9 . . ?
C9B C10B C1B 122.11(19) . . ?
C9B C10B H10B 118.9 . . ?
C9A C11A H11A 108.6 . . ?
C9A C11A H11B 108.6 . . ?
C9A C11A H11C 110.2 . . ?
C9A C11A H11D 110.2 . . ?
C9A C11A C12A 114.49(18) . . ?
C9A C11A C1 107.4(11) . . ?
H11A C11A H11B 107.6 . . ?
H11C C11A H11D 108.5 . . ?
C12A C11A H11A 108.6 . . ?
C12A C11A H11B 108.6 . . ?
C1 C11A H11C 110.2 . . ?
C1 C11A H11D 110.2 . . ?
C9B C11B H11E 108.7 . . ?
C9B C11B H11F 108.7 . . ?
C9B C11B H11G 110.0 . . ?
C9B C11B H11H 110.0 . . ?
C9B C11B C12B 114.1(2) . . ?
C9B C11B C12C 108.3(10) . . ?
H11E C11B H11F 107.6 . . ?
H11G C11B H11H 108.4 . . ?
C12B C11B H11E 108.7 . . ?
C12B C11B H11F 108.7 . . ?
C12C C11B H11G 110.0 . . ?
C12C C11B H11H 110.0 . . ?
C11A C12A H12A 109.5 . . ?
C11A C12A H12B 109.5 . . ?
C11A C12A C13A 110.5(2) . . ?
H12A C12A H12B 108.1 . . ?
C13A C12A H12A 109.5 . . ?
C13A C12A H12B 109.5 . . ?
C11B C12B H12C 109.5 . . ?
C11B C12B H12D 109.5 . . ?
C11B C12B C13B 110.6(2) . . ?
H12C C12B H12D 108.1 . . ?
C13B C12B H12C 109.5 . . ?
C13B C12B H12D 109.5 . . ?
O3A C13A C12A 106.54(18) . . ?
O3A C13A H13A 108.4 . . ?
O3A C13A C14A 111.80(19) . . ?
C12A C13A H13A 108.4 . . ?
C14A C13A C12A 113.3(2) . . ?
C14A C13A H13A 108.4 . . ?
O3B C13B C12B 106.0(2) . . ?
O3B C13B H13B 108.6 . . ?
O3B C13B C14B 112.3(2) . . ?
C12B C13B H13B 108.6 . . ?
C14B C13B C12B 112.4(2) . . ?
C14B C13B H13B 108.6 . . ?
C15A C14A C13A 120.6(2) . . ?
C15A C14A C19A 118.2(2) . . ?
C19A C14A C13A 121.2(2) . . ?
C15B C14B C13B 120.8(2) . . ?
C15B C14B C19B 117.6(2) . . ?
C19B C14B C13B 121.6(2) . . ?
C14A C15A H15A 119.7 . . ?
C14A C15A C16A 120.6(3) . . ?
C16A C15A H15A 119.7 . . ?
C14B C15B H15B 119.6 . . ?
C14B C15B C16B 120.8(3) . . ?
C16B C15B H15B 119.6 . . ?
C15A C16A H16A 119.6 . . ?
C17A C16A C15A 120.7(3) . . ?
C17A C16A H16A 119.6 . . ?
C15B C16B H16B 119.5 . . ?
C17B C16B C15B 120.9(3) . . ?
C17B C16B H16B 119.5 . . ?
C16A C17A H17A 120.4 . . ?
C16A C17A C18A 119.1(3) . . ?
C18A C17A H17A 120.4 . . ?
C16B C17B H17B 120.4 . . ?
C16B C17B C18B 119.3(3) . . ?
C18B C17B H17B 120.4 . . ?
C17A C18A H18A 119.9 . . ?
C17A C18A C19A 120.2(3) . . ?
C19A C18A H18A 119.9 . . ?
C17B C18B H18B 120.1 . . ?
C17B C18B C19B 119.9(3) . . ?
C19B C18B H18B 120.1 . . ?
C14A C19A H19A 119.4 . . ?
C18A C19A C14A 121.2(2) . . ?
C18A C19A H19A 119.4 . . ?
C14B C19B H19B 119.2 . . ?
C18B C19B C14B 121.5(2) . . ?
C18B C19B H19B 119.2 . . ?
O1A C20A H20A 109.5 . . ?
O1A C20A H20B 109.5 . . ?
O1A C20A H20C 109.5 . . ?
H20A C20A H20B 109.5 . . ?
H20A C20A H20C 109.5 . . ?
H20B C20A H20C 109.5 . . ?
O1B C20B H20D 109.5 . . ?
O1B C20B H20E 109.5 . . ?
O1B C20B H20F 109.5 . . ?
H20D C20B H20E 109.5 . . ?
H20D C20B H20F 109.5 . . ?
H20E C20B H20F 109.5 . . ?
C22A C21A C8A 120.04(19) . . ?
C26A C21A C8A 121.47(19) . . ?
C26A C21A C22A 118.5(2) . . ?
C22B C21B C8B 119.81(19) . . ?
C22B C21B C26B 118.6(2) . . ?
C26B C21B C8B 121.57(19) . . ?
C21A C22A H22A 119.6 . . ?
C23A C22A C21A 120.7(2) . . ?
C23A C22A H22A 119.6 . . ?
C21B C22B H22B 119.6 . . ?
C23B C22B C21B 120.9(2) . . ?
C23B C22B H22B 119.6 . . ?
C22A C23A H23A 120.2 . . ?
C24A C23A C22A 119.7(3) . . ?
C24A C23A H23A 120.2 . . ?
C22B C23B H23B 120.1 . . ?
C24B C23B C22B 119.9(3) . . ?
C24B C23B H23B 120.1 . . ?
C23A C24A H24A 119.7 . . ?
C25A C24A C23A 120.6(3) . . ?
C25A C24A H24A 119.7 . . ?
C23B C24B H24B 119.8 . . ?
C23B C24B C25B 120.5(3) . . ?
C25B C24B H24B 119.8 . . ?
C24A C25A H25A 120.1 . . ?
C24A C25A C26A 119.7(3) . . ?
C26A C25A H25A 120.1 . . ?
C24B C25B H25B 120.1 . . ?
C24B C25B C26B 119.8(3) . . ?
C26B C25B H25B 120.1 . . ?
C21A C26A H26A 119.6 . . ?
C25A C26A C21A 120.7(2) . . ?
C25A C26A H26A 119.6 . . ?
C21B C26B H26B 119.8 . . ?
C25B C26B C21B 120.3(2) . . ?
C25B C26B H26B 119.8 . . ?
C2 O1 H1 109.5 . . ?
C11A C1 H1A 108.4 . . ?
C11A C1 H1B 108.4 . . ?
H1A C1 H1B 107.5 . . ?
C2 C1 C11A 115(2) . . ?
C2 C1 H1A 108.4 . . ?
C2 C1 H1B 108.4 . . ?
O1 C2 C1 108(2) . . ?
O1 C2 H2 107.2 . . ?
O1 C2 C3 109.6(19) . . ?
C1 C2 H2 107.2 . . ?
C1 C2 C3 117(2) . . ?
C3 C2 H2 107.2 . . ?
C4 C3 C2 120.7(17) . . ?
C4 C3 C8 120.0 . . ?
C8 C3 C2 119.3(17) . . ?
C3 C4 H4 120.0 . . ?
C3 C4 C5 120.0 . . ?
C5 C4 H4 120.0 . . ?
C4 C5 H5 120.0 . . ?
C4 C5 C6 120.0 . . ?
C6 C5 H5 120.0 . . ?
C5 C6 H6 120.0 . . ?
C7 C6 C5 120.0 . . ?
C7 C6 H6 120.0 . . ?
C6 C7 H7 120.0 . . ?
C8 C7 C6 120.0 . . ?
C8 C7 H7 120.0 . . ?
C3 C8 H8 120.0 . . ?
C7 C8 C3 120.0 . . ?
C7 C8 H8 120.0 . . ?
C13C O3C H3C 109.5 . . ?
C11B C12C H12E 107.6 . . ?
C11B C12C H12F 107.6 . . ?
H12E C12C H12F 107.0 . . ?
C13C C12C C11B 118.8(19) . . ?
C13C C12C H12E 107.6 . . ?
C13C C12C H12F 107.6 . . ?
O3C C13C C12C 108.7(18) . . ?
O3C C13C H13C 106.6 . . ?
O3C C13C C14C 110.9(17) . . ?
C12C C13C H13C 106.6 . . ?
C12C C13C C14C 117.0(18) . . ?
C14C C13C H13C 106.6 . . ?
C19C C14C C13C 118.0(15) . . ?
C19C C14C C15C 120.0 . . ?
C15C C14C C13C 122.0(15) . . ?
C14C C19C H19C 120.0 . . ?
C14C C19C C18C 120.0 . . ?
C18C C19C H19C 120.0 . . ?
C19C C18C H18C 120.0 . . ?
C19C C18C C17C 120.0 . . ?
C17C C18C H18C 120.0 . . ?
C18C C17C H17C 120.0 . . ?
C16C C17C C18C 120.0 . . ?
C16C C17C H17C 120.0 . . ?
C17C C16C H16C 120.0 . . ?
C17C C16C C15C 120.0 . . ?
C15C C16C H16C 120.0 . . ?
C14C C15C H15C 120.0 . . ?
C16C C15C C14C 120.0 . . ?
C16C C15C H15C 120.0 . . ?

loop_
_geom_bond_atom_site_label_1
_geom_bond_atom_site_label_2
_geom_bond_distance
_geom_bond_site_symmetry_2
_geom_bond_publ_flag
O1A C3A 1.374(3) . ?
O1A C20A 1.424(3) . ?
O1B C3B 1.370(3) . ?
O1B C20B 1.426(3) . ?
O2A H2A 0.8200 . ?
O2A C7A 1.369(2) . ?
O2B H2B 0.8200 . ?
O2B C7B 1.372(2) . ?
O3A H3A 0.8200 . ?
O3A C13A 1.442(3) . ?
O3B H3B 0.8200 . ?
O3B C13B 1.441(3) . ?
C1A C2A 1.416(3) . ?
C1A C6A 1.417(3) . ?
C1A C10A 1.404(3) . ?
C1B C2B 1.416(3) . ?
C1B C6B 1.422(3) . ?
C1B C10B 1.404(3) . ?
C2A H2AA 0.9300 . ?
C2A C3A 1.360(3) . ?
C2B H2BA 0.9300 . ?
C2B C3B 1.363(3) . ?
C3A C4A 1.406(3) . ?
C3B C4B 1.405(3) . ?
C4A H4A 0.9300 . ?
C4A C5A 1.363(3) . ?
C4B H4B 0.9300 . ?
C4B C5B 1.363(3) . ?
C5A H5A 0.9300 . ?
C5A C6A 1.417(3) . ?
C5B H5B 0.9300 . ?
C5B C6B 1.415(3) . ?
C6A C7A 1.418(3) . ?
C6B C7B 1.419(3) . ?
C7A C8A 1.385(3) . ?
C7B C8B 1.378(3) . ?
C8A C9A 1.427(3) . ?
C8A C21A 1.495(3) . ?
C8B C9B 1.427(3) . ?
C8B C21B 1.494(3) . ?
C9A C10A 1.371(3) . ?
C9A C11A 1.507(3) . ?
C9B C10B 1.368(3) . ?
C9B C11B 1.509(3) . ?
C10A H10A 0.9300 . ?
C10B H10B 0.9300 . ?
C11A H11A 0.9700 . ?
C11A H11B 0.9700 . ?
C11A H11C 0.9700 . ?
C11A H11D 0.9700 . ?
C11A C12A 1.518(3) . ?
C11A C1 1.517(19) . ?
C11B H11E 0.9700 . ?
C11B H11F 0.9700 . ?
C11B H11G 0.9700 . ?
C11B H11H 0.9700 . ?
C11B C12B 1.514(3) . ?
C11B C12C 1.522(18) . ?
C12A H12A 0.9700 . ?
C12A H12B 0.9700 . ?
C12A C13A 1.519(3) . ?
C12B H12C 0.9700 . ?
C12B H12D 0.9700 . ?
C12B C13B 1.521(3) . ?
C13A H13A 0.9800 . ?
C13A C14A 1.510(3) . ?
C13B H13B 0.9800 . ?
C13B C14B 1.511(3) . ?
C14A C15A 1.377(3) . ?
C14A C19A 1.386(3) . ?
C14B C15B 1.371(4) . ?
C14B C19B 1.385(3) . ?
C15A H15A 0.9300 . ?
C15A C16A 1.381(4) . ?
C15B H15B 0.9300 . ?
C15B C16B 1.384(4) . ?
C16A H16A 0.9300 . ?
C16A C17A 1.373(4) . ?
C16B H16B 0.9300 . ?
C16B C17B 1.359(4) . ?
C17A H17A 0.9300 . ?
C17A C18A 1.374(4) . ?
C17B H17B 0.9300 . ?
C17B C18B 1.370(4) . ?
C18A H18A 0.9300 . ?
C18A C19A 1.375(3) . ?
C18B H18B 0.9300 . ?
C18B C19B 1.379(4) . ?
C19A H19A 0.9300 . ?
C19B H19B 0.9300 . ?
C20A H20A 0.9600 . ?
C20A H20B 0.9600 . ?
C20A H20C 0.9600 . ?
C20B H20D 0.9600 . ?
C20B H20E 0.9600 . ?
C20B H20F 0.9600 . ?
C21A C22A 1.391(3) . ?
C21A C26A 1.387(3) . ?
C21B C22B 1.386(3) . ?
C21B C26B 1.393(3) . ?
C22A H22A 0.9300 . ?
C22A C23A 1.381(3) . ?
C22B H22B 0.9300 . ?
C22B C23B 1.380(3) . ?
C23A H23A 0.9300 . ?
C23A C24A 1.374(4) . ?
C23B H23B 0.9300 . ?
C23B C24B 1.372(4) . ?
C24A H24A 0.9300 . ?
C24A C25A 1.372(4) . ?
C24B H24B 0.9300 . ?
C24B C25B 1.376(4) . ?
C25A H25A 0.9300 . ?
C25A C26A 1.384(3) . ?
C25B H25B 0.9300 . ?
C25B C26B 1.388(3) . ?
C26A H26A 0.9300 . ?
C26B H26B 0.9300 . ?
O1 H1 0.8200 . ?
O1 C2 1.439(18) . ?
C1 H1A 0.9700 . ?
C1 H1B 0.9700 . ?
C1 C2 1.504(18) . ?
C2 H2 0.9800 . ?
C2 C3 1.506(16) . ?
C3 C4 1.3900 . ?
C3 C8 1.3900 . ?
C4 H4 0.9300 . ?
C4 C5 1.3900 . ?
C5 H5 0.9300 . ?
C5 C6 1.3900 . ?
C6 H6 0.9300 . ?
C6 C7 1.3900 . ?
C7 H7 0.9300 . ?
C7 C8 1.3900 . ?
C8 H8 0.9300 . ?
O3C H3C 0.8200 . ?
O3C C13C 1.437(17) . ?
C12C H12E 0.9700 . ?
C12C H12F 0.9700 . ?
C12C C13C 1.502(17) . ?
C13C H13C 0.9800 . ?
C13C C14C 1.503(15) . ?
C14C C19C 1.3900 . ?
C14C C15C 1.3900 . ?
C19C H19C 0.9300 . ?
C19C C18C 1.3900 . ?
C18C H18C 0.9300 . ?
C18C C17C 1.3900 . ?
C17C H17C 0.9300 . ?
C17C C16C 1.3900 . ?
C16C H16C 0.9300 . ?
C16C C15C 1.3900 . ?
C15C H15C 0.9300 . ?

loop_
_geom_torsion_atom_site_label_1
_geom_torsion_atom_site_label_2
_geom_torsion_atom_site_label_3
_geom_torsion_atom_site_label_4
_geom_torsion
_geom_torsion_site_symmetry_1
_geom_torsion_site_symmetry_2
_geom_torsion_site_symmetry_3
_geom_torsion_site_symmetry_4
_geom_torsion_publ_flag
O1A C3A C4A C5A -179.7(2) . . . . ?
O1B C3B C4B C5B 179.6(2) . . . . ?
O2A C7A C8A C9A 178.69(18) . . . . ?
O2A C7A C8A C21A -4.5(3) . . . . ?
O2B C7B C8B C9B -179.05(19) . . . . ?
O2B C7B C8B C21B 4.2(3) . . . . ?
O3A C13A C14A C15A 127.3(3) . . . . ?
O3A C13A C14A C19A -54.5(3) . . . . ?
O3B C13B C14B C15B -131.2(3) . . . . ?
O3B C13B C14B C19B 50.3(4) . . . . ?
C1A C2A C3A O1A -179.6(2) . . . . ?
C1A C2A C3A C4A 0.7(4) . . . . ?
C1A C6A C7A O2A 179.88(18) . . . . ?
C1A C6A C7A C8A -0.4(3) . . . . ?
C1B C2B C3B O1B -179.9(2) . . . . ?
C1B C2B C3B C4B -0.1(3) . . . . ?
C1B C6B C7B O2B -179.40(18) . . . . ?
C1B C6B C7B C8B 0.6(3) . . . . ?
C2A C1A C6A C5A 0.9(3) . . . . ?
C2A C1A C6A C7A 179.79(19) . . . . ?
C2A C1A C10A C9A -179.3(2) . . . . ?
C2A C3A C4A C5A 0.1(4) . . . . ?
C2B C1B C6B C5B -0.5(3) . . . . ?
C2B C1B C6B C7B 179.04(19) . . . . ?
C2B C1B C10B C9B -179.6(2) . . . . ?
C2B C3B C4B C5B -0.3(4) . . . . ?
C3A C4A C5A C6A -0.3(3) . . . . ?
C3B C4B C5B C6B 0.2(3) . . . . ?
C4A C5A C6A C1A -0.2(3) . . . . ?
C4A C5A C6A C7A -179.0(2) . . . . ?
C4B C5B C6B C1B 0.2(3) . . . . ?
C4B C5B C6B C7B -179.3(2) . . . . ?
C5A C6A C7A O2A -1.3(3) . . . . ?
C5A C6A C7A C8A 178.35(19) . . . . ?
C5B C6B C7B O2B 0.1(3) . . . . ?
C5B C6B C7B C8B -179.8(2) . . . . ?
C6A C1A C2A C3A -1.2(3) . . . . ?
C6A C1A C10A C9A -1.0(3) . . . . ?
C6A C7A C8A C9A -1.0(3) . . . . ?
C6A C7A C8A C21A 175.86(18) . . . . ?
C6B C1B C2B C3B 0.5(3) . . . . ?
C6B C1B C10B C9B 1.1(3) . . . . ?
C6B C7B C8B C9B 0.9(3) . . . . ?
C6B C7B C8B C21B -175.86(18) . . . . ?
C7A C8A C9A C10A 1.4(3) . . . . ?
C7A C8A C9A C11A 179.80(18) . . . . ?
C7A C8A C21A C22A -68.3(3) . . . . ?
C7A C8A C21A C26A 113.5(2) . . . . ?
C7B C8B C9B C10B -1.5(3) . . . . ?
C7B C8B C9B C11B 179.36(18) . . . . ?
C7B C8B C21B C22B 70.6(3) . . . . ?
C7B C8B C21B C26B -109.9(2) . . . . ?
C8A C9A C10A C1A -0.5(3) . . . . ?
C8A C9A C11A C12A 111.7(2) . . . . ?
C8A C9A C11A C1 100.2(19) . . . . ?
C8A C21A C22A C23A -176.9(2) . . . . ?
C8A C21A C26A C25A 177.5(2) . . . . ?
C8B C9B C10B C1B 0.5(3) . . . . ?
C8B C9B C11B C12B -110.3(3) . . . . ?
C8B C9B C11B C12C -98.9(17) . . . . ?
C8B C21B C22B C23B 179.2(2) . . . . ?
C8B C21B C26B C25B -179.6(2) . . . . ?
C9A C8A C21A C22A 108.4(2) . . . . ?
C9A C8A C21A C26A -69.8(3) . . . . ?
C9A C11A C12A C13A -179.16(19) . . . . ?
C9A C11A C1 C2 -178(2) . . . . ?
C9B C8B C21B C22B -106.1(2) . . . . ?
C9B C8B C21B C26B 73.4(3) . . . . ?
C9B C11B C12B C13B 178.1(2) . . . . ?
C9B C11B C12C C13C 178(2) . . . . ?
C10A C1A C2A C3A 177.2(2) . . . . ?
C10A C1A C6A C5A -177.45(19) . . . . ?
C10A C1A C6A C7A 1.4(3) . . . . ?
C10A C9A C11A C12A -69.9(3) . . . . ?
C10A C9A C11A C1 -81.4(19) . . . . ?
C10B C1B C2B C3B -178.9(2) . . . . ?
C10B C1B C6B C5B 178.82(19) . . . . ?
C10B C1B C6B C7B -1.6(3) . . . . ?
C10B C9B C11B C12B 70.5(3) . . . . ?
C10B C9B C11B C12C 82.0(17) . . . . ?
C11A C9A C10A C1A -178.87(19) . . . . ?
C11A C12A C13A O3A -164.2(2) . . . . ?
C11A C12A C13A C14A 72.5(3) . . . . ?
C11A C1 C2 O1 -57(4) . . . . ?
C11A C1 C2 C3 68(4) . . . . ?
C11B C9B C10B C1B 179.66(19) . . . . ?
C11B C12B C13B O3B 164.2(2) . . . . ?
C11B C12B C13B C14B -72.7(3) . . . . ?
C11B C12C C13C O3C 58(3) . . . . ?
C11B C12C C13C C14C -69(3) . . . . ?
C12A C13A C14A C15A -112.4(3) . . . . ?
C12A C13A C14A C19A 65.9(3) . . . . ?
C12B C13B C14B C15B 109.3(3) . . . . ?
C12B C13B C14B C19B -69.2(3) . . . . ?
C13A C14A C15A C16A 178.5(3) . . . . ?
C13A C14A C19A C18A -178.6(3) . . . . ?
C13B C14B C15B C16B -176.8(3) . . . . ?
C13B C14B C19B C18B 177.0(3) . . . . ?
C14A C15A C16A C17A -0.2(6) . . . . ?
C14B C15B C16B C17B -1.1(6) . . . . ?
C15A C14A C19A C18A -0.3(4) . . . . ?
C15A C16A C17A C18A 0.3(6) . . . . ?
C15B C14B C19B C18B -1.6(4) . . . . ?
C15B C16B C17B C18B 0.1(6) . . . . ?
C16A C17A C18A C19A -0.5(5) . . . . ?
C16B C17B C18B C19B 0.1(6) . . . . ?
C17A C18A C19A C14A 0.5(5) . . . . ?
C17B C18B C19B C14B 0.6(5) . . . . ?
C19A C14A C15A C16A 0.2(4) . . . . ?
C19B C14B C15B C16B 1.8(5) . . . . ?
C20A O1A C3A C2A 2.4(4) . . . . ?
C20A O1A C3A C4A -177.8(2) . . . . ?
C20B O1B C3B C2B 1.3(3) . . . . ?
C20B O1B C3B C4B -178.5(2) . . . . ?
C21A C8A C9A C10A -175.42(18) . . . . ?
C21A C8A C9A C11A 3.0(3) . . . . ?
C21A C22A C23A C24A -1.0(4) . . . . ?
C21B C8B C9B C10B 175.26(19) . . . . ?
C21B C8B C9B C11B -3.9(3) . . . . ?
C21B C22B C23B C24B 0.9(4) . . . . ?
C22A C21A C26A C25A -0.7(3) . . . . ?
C22A C23A C24A C25A 0.0(4) . . . . ?
C22B C21B C26B C25B -0.1(3) . . . . ?
C22B C23B C24B C25B -1.1(4) . . . . ?
C23A C24A C25A C26A 0.6(4) . . . . ?
C23B C24B C25B C26B 0.7(4) . . . . ?
C24A C25A C26A C21A -0.3(4) . . . . ?
C24B C25B C26B C21B 0.0(4) . . . . ?
C26A C21A C22A C23A 1.3(3) . . . . ?
C26B C21B C22B C23B -0.3(3) . . . . ?
O1 C2 C3 C4 -163(2) . . . . ?
O1 C2 C3 C8 16(2) . . . . ?
C1 C2 C3 C4 73(2) . . . . ?
C1 C2 C3 C8 -107(2) . . . . ?
C2 C3 C4 C5 179.7(9) . . . . ?
C2 C3 C8 C7 -179.7(8) . . . . ?
C3 C4 C5 C6 0.0 . . . . ?
C4 C3 C8 C7 0.0 . . . . ?
C4 C5 C6 C7 0.0 . . . . ?
C5 C6 C7 C8 0.0 . . . . ?
C6 C7 C8 C3 0.0 . . . . ?
C8 C3 C4 C5 0.0 . . . . ?
O3C C13C C14C C19C 158.2(19) . . . . ?
O3C C13C C14C C15C -22(2) . . . . ?
C12C C13C C14C C19C -76(2) . . . . ?
C12C C13C C14C C15C 104(2) . . . . ?
C13C C14C C19C C18C -179.9(8) . . . . ?
C13C C14C C15C C16C 179.9(8) . . . . ?
C14C C19C C18C C17C 0.0 . . . . ?
C19C C14C C15C C16C 0.0 . . . . ?
C19C C18C C17C C16C 0.0 . . . . ?
C18C C17C C16C C15C 0.0 . . . . ?
C17C C16C C15C C14C 0.0 . . . . ?
C15C C14C C19C C18C 0.0 . . . . ?
